data_2203102
loop_
_publ_author_name
'David J. Bray'
'Leonard F. Lindoy'
'John C. McMurtrie'

_publ_section_title
;
 1,3,5-Tris(4-formylphenoxymethyl)-2,4,6-trimethylbenzene ethyl acetate
 solvate
;
_journal_issue 1
_journal_name_full 'Acta Crystallographica Section E'
_journal_page_first o6
_journal_page_last o8
_journal_paper_doi 10.1107/S160053680302703X
_journal_volume 60
_journal_year 2004
_chemical_formula_iupac 'C33 H30 O6 , C4 H8 O2'
_chemical_formula_moiety 'C33 H30 O6 , C4 H8 O2'
_chemical_formula_sum 'C37 H38 O8'
_chemical_formula_weight 610.67
_chemical_melting_point 475
_chemical_name_systematic
;
2,4,6-Trimethyl-1,3,5-tris(4-formylphenoxymethyl)benzene
ethyl acetate solvate
;
_space_group_IT_number 14
_symmetry_cell_setting monoclinic
_symmetry_space_group_name_Hall '-P 2yn'
_symmetry_space_group_name_H-M 'P 1 21/n 1'
_atom_sites_solution_hydrogens geom
_atom_sites_solution_primary direct
_atom_sites_solution_secondary difmap
_cell_angle_alpha 90
_cell_angle_beta 92.862(4)
_cell_angle_gamma 90
_cell_formula_units_Z 4
_cell_length_a 9.242(2)
_cell_length_b 27.044(7)
_cell_length_c 12.722(3)
_cell_measurement_reflns_used 8567
_cell_measurement_temperature 150(2)
_cell_measurement_theta_max 28.199
_cell_measurement_theta_min 2.330
_cell_volume 3175.8(13)
_computing_cell_refinement 'SAINT (Siemens, 1995)'
_computing_data_collection 'SMART (Siemens, 1995)'
_computing_data_reduction 'SAINT and XPREP (Siemens, 1995)'
_computing_molecular_graphics 'ORTEP-3 (Farrugia, 1997) and WinGX-32 (Farrugia, 1999)'
_computing_publication_material 'enCIFer (CCDC, 2003)'
_computing_structure_refinement 'SHELXL97 (Sheldrick, 1997)'
_computing_structure_solution 'SIR97 (Altomare et al., 1999)'
_diffrn_ambient_temperature 150(2)
_diffrn_measured_fraction_theta_full 0.999
_diffrn_measured_fraction_theta_max 0.963
_diffrn_measurement_device_type 'Bruker SMART1000 CCD'
_diffrn_measurement_method \w
_diffrn_radiation_monochromator graphite
_diffrn_radiation_source 'sealed tube'
_diffrn_radiation_type MoK\a
_diffrn_radiation_wavelength 0.71073
_diffrn_reflns_av_R_equivalents 0.0331
_diffrn_reflns_av_sigmaI/netI 0.0327
_diffrn_reflns_limit_h_max 12
_diffrn_reflns_limit_h_min -12
_diffrn_reflns_limit_k_max 34
_diffrn_reflns_limit_k_min -35
_diffrn_reflns_limit_l_max 16
_diffrn_reflns_limit_l_min -16
_diffrn_reflns_number 31250
_diffrn_reflns_theta_full 25.00
_diffrn_reflns_theta_max 28.33
_diffrn_reflns_theta_min 1.77
_diffrn_standards_number 0
_exptl_absorpt_coefficient_mu 0.089
_exptl_absorpt_correction_T_max 0.990
_exptl_absorpt_correction_T_min 0.876
_exptl_absorpt_correction_type multi-scan
_exptl_absorpt_process_details '(SADABS; Sheldrick, 1999)'
_exptl_crystal_colour colourless
_exptl_crystal_density_diffrn 1.277
_exptl_crystal_density_meas ?
_exptl_crystal_density_method .
_exptl_crystal_description multi-faceted
_exptl_crystal_F_000 1296
_exptl_crystal_size_max 0.35
_exptl_crystal_size_mid 0.26
_exptl_crystal_size_min 0.15
_refine_diff_density_max 0.316
_refine_diff_density_min -0.197
_refine_ls_extinction_method none
_refine_ls_goodness_of_fit_ref 1.022
_refine_ls_hydrogen_treatment constr
_refine_ls_matrix_type full
_refine_ls_number_parameters 409
_refine_ls_number_reflns 7627
_refine_ls_number_restraints 6
_refine_ls_restrained_S_all 1.022
_refine_ls_R_factor_all 0.0780
_refine_ls_R_factor_gt 0.0530
_refine_ls_shift/su_max 0.000
_refine_ls_shift/su_mean 0.000
_refine_ls_structure_factor_coef Fsqd
_refine_ls_weighting_details 'calc w = 1/[\s^2^(Fo^2^)+(0.0723P)^2^+1.0037P] where P = (Fo^2^+2Fc^2^)/3'
_refine_ls_weighting_scheme calc
_refine_ls_wR_factor_gt 0.1330
_refine_ls_wR_factor_ref 0.1466
_reflns_number_gt 5510
_reflns_number_total 7627
_reflns_threshold_expression I>2\s(I)
_cod_data_source_file om6196.cif
_cod_data_source_block I
_cod_original_cell_volume 3176.0(14)
_cod_original_sg_symbol_H-M 'P 21/n'
_cod_database_code 2203102
_cod_database_fobs_code 2203102

loop_
_symmetry_equiv_pos_as_xyz
'x, y, z'
'-x+1/2, y+1/2, -z+1/2'
'-x, -y, -z'
'x-1/2, -y-1/2, z-1/2'

loop_
_atom_site_label
_atom_site_fract_x
_atom_site_fract_y
_atom_site_fract_z
_atom_site_U_iso_or_equiv
_atom_site_adp_type
_atom_site_calc_flag
_atom_site_refinement_flags
_atom_site_occupancy
_atom_site_type_symbol
C1 0.53486(17) 0.40503(6) 0.60168(13) 0.0314(4) Uani d . 1 C
C2 0.57762(17) 0.38046(6) 0.51137(13) 0.0313(4) Uani d . 1 C
C3 0.67207(17) 0.40375(6) 0.44448(13) 0.0294(3) Uani d . 1 C
C4 0.72042(17) 0.45233(6) 0.46482(12) 0.0294(3) Uani d . 1 C
C5 0.67280(17) 0.47703(6) 0.55351(12) 0.0286(3) Uani d . 1 C
C6 0.58070(17) 0.45367(6) 0.62249(12) 0.0306(3) Uani d . 1 C
C7 0.43548(18) 0.37911(7) 0.67439(14) 0.0359(4) Uani d . 1 C
H7A 0.4570 0.3433 0.6771 0.043 Uiso calc R 1 H
H7B 0.4478 0.3928 0.7465 0.043 Uiso calc R 1 H
C8 0.17832(18) 0.36503(6) 0.68005(14) 0.0337(4) Uani d . 1 C
C9 0.19702(19) 0.33303(6) 0.76550(14) 0.0347(4) Uani d . 1 C
H9 0.2913 0.3253 0.7940 0.042 Uiso calc R 1 H
C10 0.07550(19) 0.31271(7) 0.80813(14) 0.0378(4) Uani d . 1 C
H10 0.0873 0.2907 0.8662 0.045 Uiso calc R 1 H
C11 -0.06375(19) 0.32378(7) 0.76779(15) 0.0399(4) Uani d . 1 C
C12 -0.0806(2) 0.35570(7) 0.68120(15) 0.0437(4) Uani d . 1 C
H12 -0.1748 0.3633 0.6524 0.052 Uiso calc R 1 H
C13 0.0389(2) 0.37600(7) 0.63801(15) 0.0416(4) Uani d . 1 C
H13 0.0270 0.3976 0.5793 0.050 Uiso calc R 1 H
C14 -0.1888(2) 0.30124(8) 0.81520(17) 0.0496(5) Uani d . 1 C
H14 -0.1704 0.2806 0.8748 0.059 Uiso calc R 1 H
C15 0.5220(2) 0.32896(6) 0.48516(16) 0.0424(4) Uani d . 1 C
H15A 0.5960 0.3045 0.5069 0.064 Uiso calc R 1 H
H15B 0.5006 0.3263 0.4091 0.064 Uiso calc R 1 H
H15C 0.4336 0.3227 0.5225 0.064 Uiso calc R 1 H
C16 0.71523(19) 0.37607(6) 0.34805(13) 0.0347(4) Uani d . 1 C
H16A 0.8091 0.3884 0.3245 0.042 Uiso calc R 1 H
H16B 0.7246 0.3403 0.3633 0.042 Uiso calc R 1 H
C17 0.57229(18) 0.34932(6) 0.19311(13) 0.0319(4) Uani d . 1 C
C18 0.4474(2) 0.35705(7) 0.12843(14) 0.0382(4) Uani d . 1 C
H18 0.3908 0.3859 0.1370 0.046 Uiso calc R 1 H
C19 0.40656(19) 0.32293(7) 0.05253(14) 0.0366(4) Uani d . 1 C
H19 0.3218 0.3283 0.0086 0.044 Uiso calc R 1 H
C20 0.48925(19) 0.28037(6) 0.03983(13) 0.0338(4) Uani d . 1 C
C21 0.6148(2) 0.27388(7) 0.10332(14) 0.0398(4) Uani d . 1 C
H21 0.6726 0.2454 0.0937 0.048 Uiso calc R 1 H
C22 0.65776(19) 0.30778(6) 0.18008(14) 0.0362(4) Uani d . 1 C
H22 0.7437 0.3028 0.2228 0.043 Uiso calc R 1 H
C23 0.4467(2) 0.24225(7) -0.03752(15) 0.0446(5) Uani d . 1 C
H23 0.5078 0.2141 -0.0404 0.054 Uiso calc R 1 H
C24 0.8198(2) 0.47763(7) 0.39038(15) 0.0423(4) Uani d . 1 C
H24A 0.9181 0.4791 0.4228 0.064 Uiso calc R 1 H
H24B 0.7847 0.5113 0.3757 0.064 Uiso calc R 1 H
H24C 0.8207 0.4589 0.3245 0.064 Uiso calc R 1 H
C25 0.71473(18) 0.52995(6) 0.57510(13) 0.0317(4) Uani d . 1 C
H25A 0.7637 0.5439 0.5143 0.038 Uiso calc R 1 H
H25B 0.6273 0.5500 0.5865 0.038 Uiso calc R 1 H
C26 0.84450(17) 0.57652(6) 0.70922(13) 0.0313(3) Uani d . 1 C
C27 0.8096(2) 0.62106(6) 0.65970(14) 0.0363(4) Uani d . 1 C
H27 0.7596 0.6216 0.5926 0.044 Uiso calc R 1 H
C28 0.8493(2) 0.66476(6) 0.71047(15) 0.0403(4) Uani d . 1 C
H28 0.8245 0.6954 0.6777 0.048 Uiso calc R 1 H
C29 0.92417(19) 0.66500(6) 0.80748(14) 0.0370(4) Uani d . 1 C
C30 0.9591(2) 0.62006(7) 0.85553(15) 0.0404(4) Uani d . 1 C
H30 1.0106 0.6197 0.9221 0.049 Uiso calc R 1 H
C31 0.9198(2) 0.57630(7) 0.80750(15) 0.0395(4) Uani d . 1 C
H31 0.9437 0.5458 0.8410 0.047 Uiso calc R 1 H
C32 0.9645(2) 0.71189(7) 0.85977(17) 0.0480(5) Uani d . 1 C
H32 0.9380 0.7417 0.8245 0.058 Uiso calc R 1 H
C33 0.5317(2) 0.48163(7) 0.71738(14) 0.0405(4) Uani d . 1 C
H33A 0.6110 0.4829 0.7714 0.061 Uiso calc R 1 H
H33B 0.4482 0.4648 0.7457 0.061 Uiso calc R 1 H
H33C 0.5040 0.5153 0.6965 0.061 Uiso calc R 1 H
C34 0.0734(2) 0.44918(8) 0.8848(2) 0.0561(6) Uani d . 1 C
H34A -0.0019 0.4742 0.8928 0.084 Uiso calc PR 0.50 H
H34B 0.0515 0.4200 0.9267 0.084 Uiso calc PR 0.50 H
H34C 0.0765 0.4398 0.8105 0.084 Uiso calc PR 0.50 H
H34D 0.0859 0.4151 0.8605 0.084 Uiso calc PR 0.50 H
H34E 0.0325 0.4694 0.8266 0.084 Uiso calc PR 0.50 H
H34F 0.0076 0.4495 0.9428 0.084 Uiso calc PR 0.50 H
C35 0.2158(2) 0.46964(8) 0.92161(16) 0.0466(5) Uani d . 1 C
C36 0.3385(2) 0.54130(9) 0.98904(17) 0.0521(5) Uani d . 1 C
H36A 0.3966 0.5485 0.9276 0.063 Uiso calc R 1 H
H36B 0.3962 0.5194 1.0375 0.063 Uiso calc R 1 H
C37 0.3035(2) 0.58852(9) 1.04422(19) 0.0563(5) Uani d . 1 C
H37A 0.3936 0.6051 1.0677 0.084 Uiso calc R 1 H
H37B 0.2466 0.5811 1.1052 0.084 Uiso calc R 1 H
H37C 0.2474 0.6102 0.9957 0.084 Uiso calc R 1 H
O1 0.28870(12) 0.38756(5) 0.63175(10) 0.0377(3) Uani d . 1 O
O2 -0.31452(15) 0.30681(6) 0.78448(13) 0.0599(4) Uani d . 1 O
O3 0.60068(14) 0.38482(4) 0.26747(10) 0.0411(3) Uani d U 1 O
O4 0.34181(16) 0.24312(5) -0.09789(12) 0.0533(4) Uani d . 1 O
O5 0.81140(13) 0.53118(4) 0.66817(9) 0.0351(3) Uani d . 1 O
O6 1.02915(17) 0.71504(5) 0.94454(13) 0.0578(4) Uani d . 1 O
O7 0.32936(17) 0.44799(6) 0.92173(15) 0.0687(5) Uani d . 1 O
O8 0.20456(15) 0.51678(5) 0.95454(12) 0.0504(4) Uani d . 1 O

loop_
_atom_site_aniso_label
_atom_site_aniso_U_11
_atom_site_aniso_U_22
_atom_site_aniso_U_33
_atom_site_aniso_U_12
_atom_site_aniso_U_13
_atom_site_aniso_U_23
C1 0.0286(8) 0.0310(8) 0.0340(8) 0.0007(6) -0.0054(6) 0.0076(7)
C2 0.0309(8) 0.0254(8) 0.0365(9) 0.0015(6) -0.0090(7) 0.0035(7)
C3 0.0296(8) 0.0275(8) 0.0302(8) 0.0040(6) -0.0068(6) 0.0001(6)
C4 0.0283(8) 0.0296(8) 0.0298(8) 0.0013(6) -0.0042(6) 0.0011(6)
C5 0.0304(8) 0.0253(8) 0.0292(8) 0.0023(6) -0.0063(6) -0.0001(6)
C6 0.0313(8) 0.0313(8) 0.0285(8) 0.0046(6) -0.0052(6) 0.0018(6)
C7 0.0312(8) 0.0370(9) 0.0388(9) 0.0003(7) -0.0051(7) 0.0118(7)
C8 0.0339(8) 0.0311(8) 0.0356(9) -0.0014(7) -0.0025(7) 0.0025(7)
C9 0.0343(9) 0.0319(9) 0.0371(9) -0.0007(7) -0.0066(7) 0.0047(7)
C10 0.0397(9) 0.0344(9) 0.0388(9) -0.0045(7) -0.0033(7) 0.0069(7)
C11 0.0356(9) 0.0418(10) 0.0418(10) -0.0064(7) -0.0044(8) 0.0027(8)
C12 0.0338(9) 0.0480(11) 0.0482(11) -0.0024(8) -0.0101(8) 0.0060(9)
C13 0.0392(10) 0.0439(10) 0.0408(10) -0.0008(8) -0.0083(8) 0.0122(8)
C14 0.0429(11) 0.0550(12) 0.0499(11) -0.0123(9) -0.0068(9) 0.0052(9)
C15 0.0466(10) 0.0266(9) 0.0532(11) -0.0036(7) -0.0050(9) 0.0022(8)
C16 0.0397(9) 0.0304(8) 0.0331(9) 0.0054(7) -0.0074(7) -0.0044(7)
C17 0.0396(9) 0.0281(8) 0.0277(8) 0.0019(7) -0.0011(7) -0.0011(6)
C18 0.0418(10) 0.0371(9) 0.0351(9) 0.0122(8) -0.0046(7) -0.0030(7)
C19 0.0329(9) 0.0416(10) 0.0344(9) 0.0048(7) -0.0071(7) -0.0010(7)
C20 0.0398(9) 0.0308(8) 0.0305(8) -0.0007(7) -0.0014(7) -0.0014(7)
C21 0.0464(10) 0.0334(9) 0.0387(9) 0.0112(8) -0.0079(8) -0.0062(7)
C22 0.0368(9) 0.0358(9) 0.0350(9) 0.0086(7) -0.0068(7) -0.0046(7)
C23 0.0562(12) 0.0349(10) 0.0415(10) 0.0028(8) -0.0102(9) -0.0052(8)
C24 0.0471(10) 0.0361(10) 0.0447(10) -0.0061(8) 0.0107(8) -0.0058(8)
C25 0.0387(9) 0.0264(8) 0.0291(8) 0.0011(7) -0.0075(7) -0.0003(6)
C26 0.0318(8) 0.0270(8) 0.0346(9) 0.0015(6) -0.0020(7) -0.0041(6)
C27 0.0457(10) 0.0317(9) 0.0307(8) 0.0013(7) -0.0054(7) -0.0004(7)
C28 0.0518(11) 0.0264(9) 0.0425(10) 0.0009(7) -0.0009(8) 0.0010(7)
C29 0.0370(9) 0.0332(9) 0.0406(10) -0.0014(7) 0.0009(7) -0.0085(7)
C30 0.0400(10) 0.0414(10) 0.0386(10) 0.0029(8) -0.0108(8) -0.0084(8)
C31 0.0442(10) 0.0321(9) 0.0409(10) 0.0058(7) -0.0118(8) -0.0005(7)
C32 0.0523(12) 0.0356(10) 0.0556(12) -0.0003(8) -0.0013(10) -0.0112(9)
C33 0.0454(10) 0.0428(10) 0.0334(9) 0.0039(8) 0.0035(8) -0.0009(8)
C34 0.0585(13) 0.0378(11) 0.0732(15) 0.0044(9) 0.0153(11) -0.0049(10)
C35 0.0522(12) 0.0440(11) 0.0449(11) 0.0116(9) 0.0144(9) 0.0068(9)
C36 0.0417(10) 0.0653(14) 0.0490(12) 0.0043(10) -0.0010(9) -0.0009(10)
C37 0.0482(12) 0.0582(13) 0.0614(14) 0.0015(10) -0.0068(10) -0.0012(11)
O1 0.0318(6) 0.0402(7) 0.0404(7) -0.0009(5) -0.0041(5) 0.0144(5)
O2 0.0371(8) 0.0751(11) 0.0665(10) -0.0131(7) -0.0063(7) 0.0052(8)
O3 0.0545(8) 0.0309(6) 0.0362(7) 0.0122(5) -0.0161(6) -0.0075(5)
O4 0.0606(9) 0.0443(8) 0.0524(8) -0.0034(7) -0.0225(7) -0.0071(6)
O5 0.0414(6) 0.0250(6) 0.0376(7) 0.0030(5) -0.0123(5) -0.0028(5)
O6 0.0608(9) 0.0504(9) 0.0607(9) 0.0009(7) -0.0098(7) -0.0238(7)
O7 0.0565(9) 0.0642(10) 0.0866(12) 0.0183(8) 0.0150(9) -0.0035(9)
O8 0.0445(8) 0.0445(8) 0.0617(9) 0.0081(6) -0.0005(6) -0.0006(7)

loop_
_atom_type_symbol
_atom_type_description
_atom_type_scat_dispersion_real
_atom_type_scat_dispersion_imag
_atom_type_scat_source
C C 0.0033 0.0016 'International Tables Vol C Tables 4.2.6.8 and 6.1.1.4'
H H 0.0000 0.0000 'International Tables Vol C Tables 4.2.6.8 and 6.1.1.4'
O O 0.0106 0.0060 'International Tables Vol C Tables 4.2.6.8 and 6.1.1.4'

loop_
_geom_angle_atom_site_label_1
_geom_angle_atom_site_label_2
_geom_angle_atom_site_label_3
_geom_angle
C2 C1 C6 120.30(15)
C2 C1 C7 119.19(15)
C6 C1 C7 120.49(16)
C3 C2 C1 119.69(15)
C3 C2 C15 119.66(16)
C1 C2 C15 120.65(16)
C2 C3 C4 120.70(15)
C2 C3 C16 118.03(15)
C4 C3 C16 121.23(15)
C5 C4 C3 118.92(15)
C5 C4 C24 120.84(15)
C3 C4 C24 120.23(15)
C4 C5 C6 120.92(14)
C4 C5 C25 120.82(15)
C6 C5 C25 118.23(14)
C1 C6 C5 119.42(15)
C1 C6 C33 121.30(15)
C5 C6 C33 119.28(15)
O1 C7 C1 106.47(13)
O1 C7 H7A 110.4
C1 C7 H7A 110.4
O1 C7 H7B 110.4
C1 C7 H7B 110.4
H7A C7 H7B 108.6
O1 C8 C9 124.31(15)
O1 C8 C13 115.36(15)
C9 C8 C13 120.32(16)
C10 C9 C8 118.72(16)
C10 C9 H9 120.6
C8 C9 H9 120.6
C9 C10 C11 121.49(16)
C9 C10 H10 119.3
C11 C10 H10 119.3
C10 C11 C12 119.07(17)
C10 C11 C14 119.51(17)
C12 C11 C14 121.40(17)
C13 C12 C11 120.05(17)
C13 C12 H12 120.0
C11 C12 H12 120.0
C12 C13 C8 120.34(17)
C12 C13 H13 119.8
C8 C13 H13 119.8
O2 C14 C11 125.3(2)
O2 C14 H14 117.4
C11 C14 H14 117.4
C2 C15 H15A 109.5
C2 C15 H15B 109.5
H15A C15 H15B 109.5
C2 C15 H15C 109.5
H15A C15 H15C 109.5
H15B C15 H15C 109.5
O3 C16 C3 106.24(13)
O3 C16 H16A 110.5
C3 C16 H16A 110.5
O3 C16 H16B 110.5
C3 C16 H16B 110.5
H16A C16 H16B 108.7
O3 C17 C22 124.17(15)
O3 C17 C18 115.28(14)
C22 C17 C18 120.55(15)
C19 C18 C17 120.16(16)
C19 C18 H18 119.9
C17 C18 H18 119.9
C18 C19 C20 120.14(16)
C18 C19 H19 119.9
C20 C19 H19 119.9
C21 C20 C19 118.85(15)
C21 C20 C23 119.27(16)
C19 C20 C23 121.88(16)
C22 C21 C20 121.86(16)
C22 C21 H21 119.1
C20 C21 H21 119.1
C21 C22 C17 118.41(16)
C21 C22 H22 120.8
C17 C22 H22 120.8
O4 C23 C20 126.41(18)
O4 C23 H23 116.8
C20 C23 H23 116.8
C4 C24 H24A 109.5
C4 C24 H24B 109.5
H24A C24 H24B 109.5
C4 C24 H24C 109.5
H24A C24 H24C 109.5
H24B C24 H24C 109.5
O5 C25 C5 108.30(12)
O5 C25 H25A 110.0
C5 C25 H25A 110.0
O5 C25 H25B 110.0
C5 C25 H25B 110.0
H25A C25 H25B 108.4
O5 C26 C27 124.33(15)
O5 C26 C31 115.51(14)
C27 C26 C31 120.16(15)
C28 C27 C26 118.49(16)
C28 C27 H27 120.8
C26 C27 H27 120.8
C29 C28 C27 121.87(16)
C29 C28 H28 119.1
C27 C28 H28 119.1
C28 C29 C30 118.84(16)
C28 C29 C32 120.75(17)
C30 C29 C32 120.40(17)
C31 C30 C29 120.46(17)
C31 C30 H30 119.8
C29 C30 H30 119.8
C30 C31 C26 120.18(16)
C30 C31 H31 119.9
C26 C31 H31 119.9
O6 C32 C29 124.52(19)
O6 C32 H32 117.7
C29 C32 H32 117.7
C6 C33 H33A 109.5
C6 C33 H33B 109.5
H33A C33 H33B 109.5
C6 C33 H33C 109.5
H33A C33 H33C 109.5
H33B C33 H33C 109.5
C35 C34 H34A 109.5
C35 C34 H34B 109.5
H34A C34 H34B 109.5
C35 C34 H34C 109.5
H34A C34 H34C 109.5
H34B C34 H34C 109.5
C35 C34 H34D 109.5
H34A C34 H34D 141.1
H34B C34 H34D 56.3
H34C C34 H34D 56.3
C35 C34 H34E 109.5
H34A C34 H34E 56.3
H34B C34 H34E 141.1
H34C C34 H34E 56.3
H34D C34 H34E 109.5
C35 C34 H34F 109.5
H34A C34 H34F 56.3
H34B C34 H34F 56.3
H34C C34 H34F 141.1
H34D C34 H34F 109.5
H34E C34 H34F 109.5
O7 C35 O8 122.8(2)
O7 C35 C34 125.5(2)
O8 C35 C34 111.74(17)
O8 C36 C37 109.22(17)
O8 C36 H36A 109.8
C37 C36 H36A 109.8
O8 C36 H36B 109.8
C37 C36 H36B 109.8
H36A C36 H36B 108.3
C36 C37 H37A 109.5
C36 C37 H37B 109.5
H37A C37 H37B 109.5
C36 C37 H37C 109.5
H37A C37 H37C 109.5
H37B C37 H37C 109.5
C8 O1 C7 117.88(12)
C17 O3 C16 118.82(13)
C26 O5 C25 116.87(12)
C35 O8 C36 116.60(16)

loop_
_geom_bond_atom_site_label_1
_geom_bond_atom_site_label_2
_geom_bond_distance
C1 C2 1.401(2)
C1 C6 1.403(2)
C1 C7 1.509(2)
C2 C3 1.399(2)
C2 C15 1.516(2)
C3 C4 1.407(2)
C3 C16 1.508(2)
C4 C5 1.401(2)
C4 C24 1.515(2)
C5 C6 1.403(2)
C5 C25 1.505(2)
C6 C33 1.513(2)
C7 O1 1.4537(19)
C7 H7A 0.9900
C7 H7B 0.9900
C8 O1 1.361(2)
C8 C9 1.394(2)
C8 C13 1.402(2)
C9 C10 1.385(2)
C9 H9 0.9500
C10 C11 1.394(2)
C10 H10 0.9500
C11 C12 1.402(3)
C11 C14 1.464(3)
C12 C13 1.373(3)
C12 H12 0.9500
C13 H13 0.9500
C14 O2 1.216(2)
C14 H14 0.9500
C15 H15A 0.9800
C15 H15B 0.9800
C15 H15C 0.9800
C16 O3 1.456(2)
C16 H16A 0.9900
C16 H16B 0.9900
C17 O3 1.364(2)
C17 C22 1.388(2)
C17 C18 1.399(2)
C18 C19 1.375(2)
C18 H18 0.9500
C19 C20 1.395(2)
C19 H19 0.9500
C20 C21 1.391(2)
C20 C23 1.465(2)
C21 C22 1.383(2)
C21 H21 0.9500
C22 H22 0.9500
C23 O4 1.207(2)
C23 H23 0.9500
C24 H24A 0.9800
C24 H24B 0.9800
C24 H24C 0.9800
C25 O5 1.4476(19)
C25 H25A 0.9900
C25 H25B 0.9900
C26 O5 1.3618(19)
C26 C27 1.390(2)
C26 C31 1.400(2)
C27 C28 1.388(2)
C27 H27 0.9500
C28 C29 1.384(3)
C28 H28 0.9500
C29 C30 1.391(3)
C29 C32 1.471(2)
C30 C31 1.373(3)
C30 H30 0.9500
C31 H31 0.9500
C32 O6 1.209(2)
C32 H32 0.9500
C33 H33A 0.9800
C33 H33B 0.9800
C33 H33C 0.9800
C34 C35 1.482(3)
C34 H34A 0.9800
C34 H34B 0.9800
C34 H34C 0.9800
C34 H34D 0.9800
C34 H34E 0.9800
C34 H34F 0.9800
C35 O7 1.202(2)
C35 O8 1.347(2)
C36 O8 1.453(3)
C36 C37 1.500(3)
C36 H36A 0.9900
C36 H36B 0.9900
C37 H37A 0.9800
C37 H37B 0.9800
C37 H37C 0.9800

loop_
_geom_torsion_atom_site_label_1
_geom_torsion_atom_site_label_2
_geom_torsion_atom_site_label_3
_geom_torsion_atom_site_label_4
_geom_torsion
_geom_torsion_publ_flag
C6 C1 C2 C3 3.1(2) ?
C7 C1 C2 C3 -178.72(13) ?
C6 C1 C2 C15 -176.66(15) ?
C7 C1 C2 C15 1.5(2) ?
C1 C2 C3 C4 -2.4(2) ?
C15 C2 C3 C4 177.38(15) ?
C1 C2 C3 C16 -179.90(14) ?
C15 C2 C3 C16 -0.2(2) ?
C2 C3 C4 C5 0.2(2) ?
C16 C3 C4 C5 177.67(14) ?
C2 C3 C4 C24 -178.49(15) ?
C16 C3 C4 C24 -1.0(2) ?
C3 C4 C5 C6 1.3(2) ?
C24 C4 C5 C6 179.95(15) ?
C3 C4 C5 C25 -176.50(14) ?
C24 C4 C5 C25 2.2(2) ?
C2 C1 C6 C5 -1.6(2) ?
C7 C1 C6 C5 -179.82(14) ?
C2 C1 C6 C33 177.78(15) ?
C7 C1 C6 C33 -0.4(2) ?
C4 C5 C6 C1 -0.5(2) ?
C25 C5 C6 C1 177.26(14) ?
C4 C5 C6 C33 -179.98(15) ?
C25 C5 C6 C33 -2.2(2) ?
C2 C1 C7 O1 -84.96(18) yes
C6 C1 C7 O1 93.23(18) ?
O1 C8 C9 C10 179.55(16) ?
C13 C8 C9 C10 -0.4(3) ?
C8 C9 C10 C11 -0.3(3) ?
C9 C10 C11 C12 0.9(3) ?
C9 C10 C11 C14 179.75(18) ?
C10 C11 C12 C13 -0.7(3) ?
C14 C11 C12 C13 -179.56(19) ?
C11 C12 C13 C8 0.0(3) ?
O1 C8 C13 C12 -179.39(18) ?
C9 C8 C13 C12 0.6(3) ?
C10 C11 C14 O2 -177.3(2) ?
C12 C11 C14 O2 1.5(3) ?
C2 C3 C16 O3 84.32(17) yes
C4 C3 C16 O3 -93.21(17) ?
O3 C17 C18 C19 -178.37(16) ?
C22 C17 C18 C19 1.3(3) ?
C17 C18 C19 C20 0.1(3) ?
C18 C19 C20 C21 -1.6(3) ?
C18 C19 C20 C23 177.78(18) ?
C19 C20 C21 C22 1.6(3) ?
C23 C20 C21 C22 -177.80(18) ?
C20 C21 C22 C17 -0.1(3) ?
O3 C17 C22 C21 178.33(17) ?
C18 C17 C22 C21 -1.3(3) ?
C21 C20 C23 O4 -179.5(2) ?
C19 C20 C23 O4 1.2(3) ?
C4 C5 C25 O5 -111.81(16) ?
C6 C5 C25 O5 70.38(18) yes
O5 C26 C27 C28 179.78(17) ?
C31 C26 C27 C28 -0.8(3) ?
C26 C27 C28 C29 1.0(3) ?
C27 C28 C29 C30 -0.6(3) ?
C27 C28 C29 C32 -179.77(18) ?
C28 C29 C30 C31 -0.1(3) ?
C32 C29 C30 C31 179.09(18) ?
C29 C30 C31 C26 0.3(3) ?
O5 C26 C31 C30 179.61(17) ?
C27 C26 C31 C30 0.2(3) ?
C28 C29 C32 O6 179.6(2) ?
C30 C29 C32 O6 0.5(3) ?
C9 C8 O1 C7 -2.3(2) ?
C13 C8 O1 C7 177.68(16) ?
C1 C7 O1 C8 175.86(14) ?
C22 C17 O3 C16 -8.9(3) ?
C18 C17 O3 C16 170.78(16) ?
C3 C16 O3 C17 -150.11(15) ?
C27 C26 O5 C25 -9.9(2) ?
C31 C26 O5 C25 170.69(15) ?
C5 C25 O5 C26 -170.68(14) ?
O7 C35 O8 C36 1.2(3) ?
C34 C35 O8 C36 -177.88(18) ?
C37 C36 O8 C35 -167.76(18) ?
